data_4321842
loop_
_publ_author_name
'Naohide Matsumoto'
'Yuri Motoda'
'Toshihiro Matsuo'
'Toshio Nakashima'
'Nazzareno Re'
'Francoise Dahan'
'Jean-Pierre Tuchagues'

_publ_contact_author 'Naohide Matsumoto'
_publ_contact_author_email 'naohide@aster.sci.kumamoto-u.ac.jp '
_publ_contact_author_fax ' +81-96-342-3390 '
_publ_contact_author_phone '+81-96-342-3390 '
_publ_section_title
;
 pH-Dependent Monomer \\leftarrow\\rightarrow Oligomer Interconversion of
 Copper(II) Complexes with
 N-(2-R-imidazol-4-ylmethylidene)-2-aminoethylpyridine (R = Methyl,
 Phenyl)
;
_journal_name_full 'Inorganic Chemistry'
_journal_page_first 1165
_journal_page_last 1173
_journal_paper_doi 10.1021/ic981158b
_journal_volume 38
_journal_year 1999
_chemical_formula_sum 'C17 H17 Cl Cu N4 O5'
_chemical_formula_weight 456.34
_space_group_IT_number 2
_symmetry_cell_setting triclinic
_symmetry_Int_Tables_number 2
_symmetry_space_group_name_Hall '-P 1'
_symmetry_space_group_name_H-M 'P -1'
_audit_creation_date 'Sat Aug 29 09:43:52 1998'
_audit_creation_method 'from TEXRAY.INF file'
_cell_angle_alpha 100.06(2)
_cell_angle_beta 110.37(2)
_cell_angle_gamma 63.54(1)
_cell_formula_units_Z 6
_cell_length_a 15.177(3)
_cell_length_b 15.747(3)
_cell_length_c 14.128(3)
_cell_measurement_reflns_used 25
_cell_measurement_temperature 293.2
_cell_measurement_theta_max 15.0
_cell_measurement_theta_min 14.8
_cell_volume 2833.0(11)
_computing_cell_refinement 'Rigaku/AFC Diffractometer Control'
_computing_data_collection 'Rigaku/AFC Diffractometer Control'
_computing_data_reduction teXsan
_computing_publication_material teXsan
_computing_structure_refinement teXsan
_computing_structure_solution 'DIRDIF92 (PATTY)'
_diffrn_ambient_temperature 293.2
_diffrn_measurement_device_type 'Rigaku AFC7R'
_diffrn_measurement_method \w-2\q
_diffrn_orient_matrix_UB_11 -0.02947
_diffrn_orient_matrix_UB_12 0.02480
_diffrn_orient_matrix_UB_13 -0.06992
_diffrn_orient_matrix_UB_21 0.00762
_diffrn_orient_matrix_UB_22 -0.06478
_diffrn_orient_matrix_UB_23 -0.02853
_diffrn_orient_matrix_UB_31 -0.07108
_diffrn_orient_matrix_UB_32 0.01495
_diffrn_orient_matrix_UB_33 0.00075
_diffrn_radiation_detector 'scintillation counter'
_diffrn_radiation_monochromator graphite
_diffrn_radiation_source 'Rigaku rotating anode'
_diffrn_radiation_type 'Mo K\a'
_diffrn_radiation_wavelength 0.7107
_diffrn_reflns_av_R_equivalents 0.035
_diffrn_reflns_av_sigmaI/netI 0.053
_diffrn_reflns_limit_h_max 18
_diffrn_reflns_limit_h_min 0
_diffrn_reflns_limit_k_max 18
_diffrn_reflns_limit_k_min -16
_diffrn_reflns_limit_l_max 15
_diffrn_reflns_limit_l_min -16
_diffrn_reflns_number 10398
_diffrn_reflns_reduction_process 'Lp corrections applied'
_diffrn_reflns_theta_max 25.01
_diffrn_reflns_theta_min 1.45
_diffrn_standards_decay_% -0.87
_diffrn_standards_interval_count 150
_diffrn_standards_number 3
_exptl_absorpt_coefficient_mu 1.335
_exptl_absorpt_correction_T_max 0.795
_exptl_absorpt_correction_T_min 0.664
_exptl_absorpt_process_details psi-scan
_exptl_crystal_colour green
_exptl_crystal_density_diffrn 1.605
_exptl_crystal_density_method 'not measured'
_exptl_crystal_description prismatic
_exptl_crystal_F_000 1398.00
_exptl_crystal_size_max 0.300
_exptl_crystal_size_mid 0.200
_exptl_crystal_size_min 0.200
_refine_diff_density_max 1.28
_refine_diff_density_min -0.78
_refine_ls_extinction_method none
_refine_ls_goodness_of_fit_ref 1.236
_refine_ls_hydrogen_treatment noref
_refine_ls_matrix_type full
_refine_ls_number_constraints 0
_refine_ls_number_parameters 726
_refine_ls_number_reflns 7152
_refine_ls_number_restraints 0
_refine_ls_R_factor_all 0.0568
_refine_ls_R_factor_gt 0.0568
_refine_ls_shift/su_max 2.5230
_refine_ls_shift/su_mean 0.0520
_refine_ls_structure_factor_coef F
_refine_ls_weighting_details 'w = 1/[\s^2^(Fo) + 0.00336|Fo|^2^]'
_refine_ls_weighting_scheme calc
_refine_ls_wR_factor_gt 0.0873
_refine_ls_wR_factor_ref 0.0873
_reflns_number_gt 7152
_reflns_number_total 9984
_reflns_threshold_expression >2.0sigma(I)
_cod_data_source_file ic981158b_4.cif
_cod_data_source_block hexamer
_cod_original_cell_volume 2832(1)
_cod_original_sg_symbol_H-M 'P -1 '
_cod_original_formula_sum 'C17 H17 Cl Cu N4 O5 '
_cod_database_code 4321842

loop_
_symmetry_equiv_pos_as_xyz
x,y,z
-x,-y,-z

loop_
_atom_site_label
_atom_site_type_symbol
_atom_site_fract_x
_atom_site_fract_y
_atom_site_fract_z
_atom_site_U_iso_or_equiv
_atom_site_adp_type
_atom_site_occupancy
_atom_site_calc_flag
_atom_site_refinement_flags
_atom_site_disorder_assembly
_atom_site_disorder_group
Cu1 Cu -0.29809(5) 0.41719(5) 0.33970(5) 0.0385(2) Uani 1.00 d . . .
Cu2 Cu 0.08998(5) 0.14036(5) 0.23372(5) 0.0364(2) Uani 1.00 d . . .
Cu3 Cu 0.06810(6) -0.23770(5) 0.24303(5) 0.0381(2) Uani 1.00 d . . .
Cl1 Cl -0.3117(1) 0.6131(1) 0.4982(1) 0.0540(5) Uani 1.00 d . . .
Cl2 Cl 0.8795(1) 0.2690(1) 1.0033(1) 0.0544(5) Uani 1.00 d . . .
Cl3 Cl 0.4121(2) 0.2274(2) 0.0879(2) 0.0852(8) Uani 1.00 d . . .
O1 O -0.4004(6) 0.6072(7) 0.4978(7) 0.134(4) Uani 1.00 d . . .
O2 O -0.2273(7) 0.5698(5) 0.5839(6) 0.128(3) Uani 1.00 d . . .
O3 O -0.2843(5) 0.5633(4) 0.4091(4) 0.072(2) Uani 1.00 d . . .
O4 O -0.3304(6) 0.7095(4) 0.4971(6) 0.102(3) Uani 1.00 d . . .
O5 O 0.8062(5) 0.2718(5) 1.0471(5) 0.091(2) Uani 1.00 d . . .
O6 O 0.8988(8) 0.3510(5) 1.0302(5) 0.126(3) Uani 1.00 d . . .
O7 O 0.8386(4) 0.2632(4) 0.8952(4) 0.067(2) Uani 1.00 d . . .
O8 O 0.9715(5) 0.1860(5) 1.0388(5) 0.096(2) Uani 1.00 d . . .
O9 O 0.391(1) 0.151(1) 0.090(1) 0.183(6) Uiso 0.80 d P . .
O10 O 0.489(1) 0.1897(10) 0.047(1) 0.191(5) Uiso 1.00 d . . .
O11 O 0.458(1) 0.292(1) 0.129(1) 0.154(6) Uiso 0.60 d P . .
O12 O 0.315(1) 0.2942(10) 0.0397(10) 0.189(5) Uiso 1.00 d . . .
O13 O 0.432(1) 0.250(1) 0.196(2) 0.161(6) Uiso 0.60 d P . .
O14 O 0.378(1) 0.026(1) 0.903(1) 0.075(5) Uiso 0.33 d P . .
O15 O 0.366(3) 0.078(2) 0.753(2) 0.158(10) Uiso 0.33 d P . .
O16 O 0.373(3) 0.233(3) 0.781(3) 0.19(1) Uiso 0.33 d P . .
N1 N -0.1720(4) 0.2813(3) 0.6242(4) 0.040(1) Uani 1.00 d . . .
N2 N -0.2377(4) 0.3552(3) 0.4775(4) 0.037(1) Uani 1.00 d . . .
N3 N -0.4280(4) 0.4270(4) 0.3524(4) 0.046(1) Uani 1.00 d . . .
N4 N -0.3814(4) 0.4930(4) 0.2049(4) 0.050(2) Uani 1.00 d . . .
N5 N -0.1648(4) 0.3605(3) 0.3104(4) 0.039(1) Uani 1.00 d . . .
N6 N -0.0216(4) 0.2433(3) 0.2860(4) 0.037(1) Uani 1.00 d . . .
N7 N 0.1401(4) 0.2413(4) 0.2575(4) 0.043(1) Uani 1.00 d . . .
N8 N 0.2055(4) 0.0514(3) 0.1732(4) 0.041(1) Uani 1.00 d . . .
N9 N 0.0469(4) 0.0386(3) 0.2279(4) 0.035(1) Uani 1.00 d . . .
N10 N 0.0563(4) -0.1046(3) 0.2408(3) 0.034(1) Uani 1.00 d . . .
N11 N -0.0732(4) -0.1833(4) 0.1466(4) 0.044(1) Uani 1.00 d . . .
N12 N 0.0786(4) -0.3708(4) 0.2022(4) 0.047(2) Uani 1.00 d . . .
C1 C -0.1530(4) 0.3128(4) 0.5527(4) 0.035(1) Uani 1.00 d . . .
C2 C -0.2769(5) 0.3050(5) 0.5900(5) 0.045(2) Uani 1.00 d . . .
C3 C -0.3163(5) 0.3497(4) 0.5008(5) 0.042(2) Uani 1.00 d . . .
C4 C -0.4187(5) 0.3904(5) 0.4314(5) 0.049(2) Uani 1.00 d . . .
C5 C -0.5311(5) 0.4764(6) 0.2803(6) 0.060(2) Uani 1.00 d . . .
C6 C -0.5403(6) 0.5685(6) 0.2531(6) 0.066(2) Uani 1.00 d . . .
C7 C -0.4813(5) 0.5587(5) 0.1850(5) 0.053(2) Uani 1.00 d . . .
C8 C -0.5272(7) 0.6161(6) 0.1025(7) 0.077(3) Uani 1.00 d . . .
C9 C -0.4736(9) 0.6088(7) 0.0395(8) 0.096(3) Uani 1.00 d . . .
C10 C -0.3748(8) 0.5405(8) 0.0562(6) 0.085(3) Uani 1.00 d . . .
C11 C -0.3317(6) 0.4829(6) 0.1375(5) 0.061(2) Uani 1.00 d . . .
C12 C -0.0472(4) 0.2981(4) 0.5616(4) 0.040(2) Uani 1.00 d . . .
C13 C 0.0341(5) 0.2079(5) 0.5914(5) 0.053(2) Uani 1.00 d . . .
C14 C 0.1338(6) 0.1924(7) 0.6002(6) 0.069(2) Uani 1.00 d . . .
C15 C 0.1528(6) 0.2628(8) 0.5786(7) 0.078(3) Uani 1.00 d . . .
C16 C 0.0746(7) 0.3518(7) 0.5523(6) 0.073(3) Uani 1.00 d . . .
C17 C -0.0263(5) 0.3699(5) 0.5438(5) 0.053(2) Uani 1.00 d . . .
C18 C -0.1140(4) 0.2660(4) 0.2985(4) 0.035(1) Uani 1.00 d . . .
C19 C -0.1026(5) 0.3998(4) 0.3075(5) 0.043(2) Uani 1.00 d . . .
C20 C -0.0143(5) 0.3276(4) 0.2922(4) 0.039(2) Uani 1.00 d . . .
C21 C 0.0787(5) 0.3224(4) 0.2830(5) 0.043(2) Uani 1.00 d . . .
C22 C 0.2399(5) 0.2256(5) 0.2493(6) 0.056(2) Uani 1.00 d . . .
C23 C 0.3177(5) 0.1259(5) 0.2826(6) 0.056(2) Uani 1.00 d . . .
C24 C 0.3012(5) 0.0513(5) 0.2080(5) 0.050(2) Uani 1.00 d . . .
C25 C 0.3789(6) -0.0163(6) 0.1699(7) 0.071(3) Uani 1.00 d . . .
C26 C 0.3600(7) -0.0838(6) 0.0987(7) 0.072(3) Uani 1.00 d . . .
C27 C 0.2642(7) -0.0811(5) 0.0640(6) 0.064(2) Uani 1.00 d . . .
C28 C 0.1889(5) -0.0133(5) 0.1024(5) 0.047(2) Uani 1.00 d . . .
C29 C -0.1551(5) 0.1997(4) 0.3052(5) 0.040(2) Uani 1.00 d . . .
C30 C -0.2550(6) 0.2117(5) 0.2497(6) 0.057(2) Uani 1.00 d . . .
C31 C -0.2956(7) 0.1524(7) 0.2588(8) 0.081(3) Uani 1.00 d . . .
C32 C -0.2374(8) 0.0806(7) 0.3266(9) 0.092(4) Uani 1.00 d . . .
C33 C -0.1374(7) 0.0672(5) 0.3835(6) 0.069(3) Uani 1.00 d . . .
C34 C -0.0958(5) 0.1248(4) 0.3731(5) 0.046(2) Uani 1.00 d . . .
C35 C 0.1067(4) -0.0485(4) 0.2701(4) 0.034(1) Uani 1.00 d . . .
C36 C -0.0443(4) 0.0362(4) 0.1683(4) 0.037(2) Uani 1.00 d . . .
C37 C -0.0397(5) -0.0503(4) 0.1752(4) 0.037(2) Uani 1.00 d . . .
C38 C -0.1069(5) -0.0957(4) 0.1288(5) 0.042(2) Uani 1.00 d . . .
C39 C -0.1373(6) -0.2345(5) 0.0958(6) 0.061(2) Uani 1.00 d . . .
C40 C -0.1083(6) -0.3177(6) 0.1583(6) 0.062(2) Uani 1.00 d . . .
C41 C -0.0039(6) -0.3939(5) 0.1639(5) 0.050(2) Uani 1.00 d . . .
C42 C 0.0108(8) -0.4857(6) 0.1268(6) 0.070(3) Uani 1.00 d . . .
C43 C 0.1091(9) -0.5519(5) 0.1289(6) 0.079(3) Uani 1.00 d . . .
C44 C 0.1897(8) -0.5297(5) 0.1689(6) 0.077(3) Uani 1.00 d . . .
C45 C 0.1737(6) -0.4378(5) 0.2051(6) 0.059(2) Uani 1.00 d . . .
C46 C 0.2135(5) -0.0726(4) 0.3350(4) 0.038(2) Uani 1.00 d . . .
C47 C 0.2959(5) -0.1459(5) 0.3075(5) 0.050(2) Uani 1.00 d . . .
C48 C 0.3954(6) -0.1622(6) 0.3651(7) 0.065(2) Uani 1.00 d . . .
C49 C 0.4161(6) -0.1074(8) 0.4501(7) 0.081(3) Uani 1.00 d . . .
C50 C 0.3360(7) -0.0329(7) 0.4784(6) 0.079(3) Uani 1.00 d . . .
C51 C 0.2350(6) -0.0157(6) 0.4201(5) 0.056(2) Uani 1.00 d . . .
H1 H -0.3137 0.2923 0.6223 0.0526 Uiso 1.00 calc . . .
H2 H -0.4756 0.3901 0.4434 0.0575 Uiso 1.00 calc . . .
H3 H -0.5384 0.4360 0.2213 0.0719 Uiso 1.00 calc . . .
H4 H -0.5831 0.4858 0.3097 0.0719 Uiso 1.00 calc . . .
H5 H -0.6120 0.6065 0.2215 0.0742 Uiso 1.00 calc . . .
H6 H -0.5174 0.6000 0.3146 0.0742 Uiso 1.00 calc . . .
H7 H -0.5951 0.6644 0.0926 0.0909 Uiso 1.00 calc . . .
H8 H -0.5039 0.6509 -0.0140 0.1082 Uiso 1.00 calc . . .
H9 H -0.3360 0.5324 0.0122 0.0980 Uiso 1.00 calc . . .
H10 H -0.2642 0.4339 0.1480 0.0738 Uiso 1.00 calc . . .
H11 H 0.0211 0.1596 0.6048 0.0616 Uiso 1.00 calc . . .
H12 H 0.1894 0.1328 0.6200 0.0813 Uiso 1.00 calc . . .
H13 H 0.2218 0.2510 0.5828 0.0934 Uiso 1.00 calc . . .
H14 H 0.0902 0.3994 0.5385 0.0841 Uiso 1.00 calc . . .
H15 H -0.0806 0.4313 0.5268 0.0617 Uiso 1.00 calc . . .
H16 H -0.1166 0.4652 0.3146 0.0494 Uiso 1.00 calc . . .
H17 H 0.0948 0.3757 0.2951 0.0519 Uiso 1.00 calc . . .
H18 H 0.2325 0.2330 0.1824 0.0628 Uiso 1.00 calc . . .
H19 H 0.2624 0.2707 0.2926 0.0628 Uiso 1.00 calc . . .
H20 H 0.3856 0.1216 0.2939 0.0680 Uiso 1.00 calc . . .
H21 H 0.3141 0.1149 0.3457 0.0680 Uiso 1.00 calc . . .
H22 H 0.4463 -0.0154 0.1956 0.0815 Uiso 1.00 calc . . .
H23 H 0.4170 -0.1294 0.0785 0.0864 Uiso 1.00 calc . . .
H24 H 0.2516 -0.1271 0.0162 0.0762 Uiso 1.00 calc . . .
H25 H 0.1217 -0.0119 0.0784 0.0572 Uiso 1.00 calc . . .
H26 H -0.2955 0.2621 0.2027 0.0681 Uiso 1.00 calc . . .
H27 H -0.3635 0.1617 0.2225 0.1028 Uiso 1.00 calc . . .
H28 H -0.2652 0.0411 0.3366 0.1100 Uiso 1.00 calc . . .
H29 H -0.0971 0.0170 0.4303 0.0808 Uiso 1.00 calc . . .
H30 H -0.0272 0.1156 0.4119 0.0532 Uiso 1.00 calc . . .
H31 H -0.1006 0.0866 0.1290 0.0455 Uiso 1.00 calc . . .
H32 H -0.1749 -0.0628 0.0867 0.0490 Uiso 1.00 calc . . .
H33 H -0.2087 -0.1924 0.0882 0.0742 Uiso 1.00 calc . . .
H34 H -0.1294 -0.2574 0.0322 0.0742 Uiso 1.00 calc . . .
H35 H -0.1097 -0.2953 0.2260 0.0730 Uiso 1.00 calc . . .
H36 H -0.1579 -0.3441 0.1303 0.0730 Uiso 1.00 calc . . .
H37 H -0.0467 -0.5017 0.0997 0.0808 Uiso 1.00 calc . . .
H38 H 0.1175 -0.6139 0.1026 0.0945 Uiso 1.00 calc . . .
H39 H 0.2580 -0.5750 0.1721 0.0898 Uiso 1.00 calc . . .
H40 H 0.2297 -0.4219 0.2337 0.0696 Uiso 1.00 calc . . .
H41 H 0.2829 -0.1835 0.2503 0.0581 Uiso 1.00 calc . . .
H42 H 0.4521 -0.2133 0.3463 0.0746 Uiso 1.00 calc . . .
H43 H 0.4860 -0.1207 0.4894 0.0991 Uiso 1.00 calc . . .
H44 H 0.3499 0.0059 0.5347 0.0972 Uiso 1.00 calc . . .
H45 H 0.1793 0.0356 0.4386 0.0682 Uiso 1.00 calc . . .

loop_
_atom_site_aniso_label
_atom_site_aniso_U_11
_atom_site_aniso_U_22
_atom_site_aniso_U_33
_atom_site_aniso_U_12
_atom_site_aniso_U_13
_atom_site_aniso_U_23
Cu1 0.0345(4) 0.0394(4) 0.0390(4) -0.0089(3) 0.0138(3) 0.0047(3)
Cu2 0.0362(4) 0.0338(4) 0.0432(4) -0.0141(3) 0.0176(3) -0.0026(3)
Cu3 0.0396(4) 0.0310(4) 0.0408(4) -0.0134(3) 0.0088(3) 0.0014(3)
Cl1 0.0505(10) 0.0529(10) 0.067(1) -0.0249(8) 0.0267(8) -0.0115(8)
Cl2 0.064(1) 0.0491(9) 0.0480(9) -0.0181(8) 0.0226(8) -0.0031(7)
Cl3 0.058(1) 0.073(1) 0.133(2) -0.027(1) 0.041(1) -0.010(1)
O1 0.118(6) 0.172(8) 0.190(9) -0.101(6) 0.111(6) -0.075(7)
O2 0.126(7) 0.097(5) 0.087(5) -0.018(5) -0.010(5) -0.018(4)
O3 0.100(4) 0.068(3) 0.071(3) -0.044(3) 0.049(3) -0.020(3)
O4 0.130(6) 0.057(4) 0.142(6) -0.037(4) 0.077(5) -0.021(4)
O5 0.081(4) 0.120(5) 0.078(4) -0.033(4) 0.044(3) 0.001(4)
O6 0.219(10) 0.100(5) 0.085(5) -0.112(6) 0.015(5) -0.005(4)
O7 0.076(4) 0.074(3) 0.049(3) -0.030(3) 0.021(3) -0.008(2)
O8 0.088(5) 0.086(4) 0.081(4) 0.008(4) 0.035(4) 0.020(3)
N1 0.043(3) 0.040(3) 0.041(3) -0.017(2) 0.016(2) 0.001(2)
N2 0.034(3) 0.036(3) 0.043(3) -0.010(2) 0.015(2) 0.004(2)
N3 0.034(3) 0.050(3) 0.049(3) -0.013(2) 0.009(2) 0.009(2)
N4 0.053(3) 0.048(3) 0.042(3) -0.013(3) 0.013(3) 0.009(2)
N5 0.040(3) 0.038(3) 0.039(3) -0.011(2) 0.018(2) 0.000(2)
N6 0.040(3) 0.033(2) 0.041(3) -0.015(2) 0.017(2) -0.003(2)
N7 0.039(3) 0.045(3) 0.055(3) -0.022(2) 0.022(2) -0.005(2)
N8 0.043(3) 0.039(3) 0.041(3) -0.011(2) 0.017(2) 0.004(2)
N9 0.034(3) 0.029(2) 0.040(3) -0.010(2) 0.012(2) 0.001(2)
N10 0.033(2) 0.034(2) 0.032(2) -0.011(2) 0.009(2) 0.000(2)
N11 0.042(3) 0.043(3) 0.041(3) -0.018(2) 0.004(2) -0.001(2)
N12 0.064(4) 0.034(3) 0.047(3) -0.022(3) 0.018(3) 0.000(2)
C1 0.038(3) 0.030(3) 0.037(3) -0.014(2) 0.013(3) -0.003(2)
C2 0.043(4) 0.049(4) 0.050(4) -0.021(3) 0.014(3) 0.011(3)
C3 0.034(3) 0.045(3) 0.049(4) -0.014(3) 0.013(3) 0.007(3)
C4 0.041(4) 0.060(4) 0.052(4) -0.021(3) 0.014(3) 0.009(3)
C5 0.033(4) 0.078(5) 0.058(4) -0.018(3) 0.000(3) 0.017(4)
C6 0.042(4) 0.062(5) 0.066(5) 0.002(3) 0.008(3) 0.015(4)
C7 0.049(4) 0.042(4) 0.056(4) -0.009(3) 0.009(3) 0.010(3)
C8 0.067(5) 0.067(5) 0.079(6) -0.012(4) 0.011(5) 0.025(4)
C9 0.094(7) 0.084(7) 0.087(7) -0.011(6) 0.015(6) 0.044(6)
C10 0.104(8) 0.108(7) 0.052(5) -0.045(6) 0.019(5) 0.025(5)
C11 0.064(5) 0.074(5) 0.048(4) -0.026(4) 0.017(4) 0.010(4)
C12 0.033(3) 0.048(3) 0.036(3) -0.015(3) 0.010(2) -0.002(3)
C13 0.042(4) 0.052(4) 0.052(4) -0.010(3) 0.015(3) -0.007(3)
C14 0.040(4) 0.086(6) 0.066(5) -0.012(4) 0.017(4) -0.003(4)
C15 0.040(4) 0.115(8) 0.076(6) -0.024(5) 0.027(4) -0.004(5)
C16 0.070(6) 0.110(7) 0.068(5) -0.056(5) 0.026(4) 0.008(5)
C17 0.047(4) 0.069(5) 0.050(4) -0.028(4) 0.014(3) 0.003(3)
C18 0.035(3) 0.037(3) 0.032(3) -0.013(2) 0.011(2) -0.001(2)
C19 0.055(4) 0.034(3) 0.048(4) -0.017(3) 0.026(3) -0.002(3)
C20 0.044(3) 0.039(3) 0.041(3) -0.019(3) 0.019(3) -0.004(2)
C21 0.053(4) 0.041(3) 0.046(4) -0.025(3) 0.022(3) -0.003(3)
C22 0.050(4) 0.052(4) 0.081(5) -0.027(3) 0.036(4) -0.014(4)
C23 0.037(4) 0.066(4) 0.067(5) -0.019(3) 0.018(3) 0.001(4)
C24 0.043(4) 0.047(4) 0.063(4) -0.011(3) 0.024(3) 0.005(3)
C25 0.056(5) 0.057(5) 0.105(7) -0.010(4) 0.046(5) 0.003(4)
C26 0.073(6) 0.049(4) 0.093(6) -0.003(4) 0.054(5) -0.003(4)
C27 0.075(5) 0.058(4) 0.052(4) -0.016(4) 0.028(4) -0.002(3)
C28 0.052(4) 0.045(4) 0.044(4) -0.013(3) 0.021(3) 0.003(3)
C29 0.034(3) 0.042(3) 0.047(3) -0.016(3) 0.014(3) 0.000(3)
C30 0.052(4) 0.046(4) 0.068(5) -0.019(3) 0.010(4) 0.003(3)
C31 0.052(5) 0.082(6) 0.112(7) -0.038(5) 0.006(5) 0.012(5)
C32 0.085(7) 0.090(7) 0.140(9) -0.058(6) 0.039(6) 0.014(6)
C33 0.092(6) 0.057(5) 0.074(5) -0.038(4) 0.025(5) 0.015(4)
C34 0.051(4) 0.045(3) 0.045(4) -0.023(3) 0.015(3) 0.000(3)
C35 0.040(3) 0.034(3) 0.032(3) -0.014(3) 0.017(2) -0.003(2)
C36 0.033(3) 0.032(3) 0.040(3) -0.006(2) 0.013(3) 0.000(2)
C37 0.040(3) 0.031(3) 0.036(3) -0.011(2) 0.011(2) -0.001(2)
C38 0.035(3) 0.039(3) 0.045(3) -0.014(3) 0.005(3) -0.001(3)
C39 0.053(4) 0.048(4) 0.072(5) -0.030(3) -0.007(4) -0.005(3)
C40 0.070(5) 0.064(5) 0.067(5) -0.045(4) 0.021(4) -0.013(4)
C41 0.071(5) 0.042(3) 0.040(3) -0.028(3) 0.013(3) 0.000(3)
C42 0.113(7) 0.055(5) 0.047(4) -0.051(5) 0.008(4) 0.000(3)
C43 0.124(9) 0.038(4) 0.052(5) -0.023(5) 0.018(5) -0.008(3)
C44 0.101(7) 0.036(4) 0.062(5) 0.004(4) 0.028(5) 0.000(3)
C45 0.067(5) 0.040(4) 0.063(5) -0.011(3) 0.024(4) 0.002(3)
C46 0.039(3) 0.037(3) 0.038(3) -0.015(3) 0.010(3) 0.006(2)
C47 0.045(4) 0.038(3) 0.062(4) -0.009(3) 0.015(3) 0.011(3)
C48 0.040(4) 0.059(5) 0.096(6) -0.014(3) 0.017(4) 0.024(4)
C49 0.042(4) 0.116(8) 0.086(6) -0.039(5) -0.003(4) 0.025(6)
C50 0.071(6) 0.107(7) 0.059(5) -0.051(6) 0.002(4) -0.001(5)
C51 0.051(4) 0.075(5) 0.045(4) -0.032(4) 0.008(3) -0.001(3)

loop_
_atom_type_symbol
_atom_type_description
_atom_type_scat_dispersion_real
_atom_type_scat_dispersion_imag
_atom_type_scat_source
C C 0.003 0.002
;International Tables for Crystallography
(1992, Vol. C, Tables 4.2.6.8 and 6.1.1.1)
;
H H 0.000 0.000
;International Tables for Crystallography
(1992, Vol. C, Table 6.1.1.2)
;
N N 0.006 0.003
;International Tables for Crystallography
(1992, Vol. C, Tables 4.2.6.8 and 6.1.1.1)
;
Cu Cu 0.320 1.265
;International Tables for Crystallography
(1992, Vol. C, Tables 4.2.6.8 and 6.1.1.1)
;
Cl Cl 0.148 0.159
;International Tables for Crystallography
(1992, Vol. C, Tables 4.2.6.8 and 6.1.1.1)
;
O O 0.011 0.006
;International Tables for Crystallography
(1992, Vol. C, Tables 4.2.6.8 and 6.1.1.1)
;

loop_
_geom_angle_atom_site_label_1
_geom_angle_atom_site_label_2
_geom_angle_atom_site_label_3
_geom_angle
_geom_angle_site_symmetry_1
_geom_angle_site_symmetry_2
_geom_angle_site_symmetry_3
_geom_angle_publ_flag
N2 CU1 N3 81.9(2) 1_555 1_555 1_555 yes
N2 CU1 N4 170.9(2) 1_555 1_555 1_555 yes
N2 CU1 N5 94.7(2) 1_555 1_555 1_555 yes
N3 CU1 N4 90.2(2) 1_555 1_555 1_555 yes
N3 CU1 N5 159.1(2) 1_555 1_555 1_555 yes
N4 CU1 N5 94.3(2) 1_555 1_555 1_555 yes
N6 CU2 N7 81.5(2) 1_555 1_555 1_555 yes
N6 CU2 N8 171.5(2) 1_555 1_555 1_555 yes
N6 CU2 N9 96.8(2) 1_555 1_555 1_555 yes
N7 CU2 N8 91.0(2) 1_555 1_555 1_555 yes
N7 CU2 N9 173.1(2) 1_555 1_555 1_555 yes
N8 CU2 N9 91.1(2) 1_555 1_555 1_555 yes
N1 CU3 N10 101.7(2) 2_556 1_555 1_555 yes
N1 CU3 N11 155.6(2) 2_556 1_555 1_555 yes
N1 CU3 N12 91.2(2) 2_556 1_555 1_555 yes
N10 CU3 N11 82.2(2) 1_555 1_555 1_555 yes
N10 CU3 N12 162.9(2) 1_555 1_555 1_555 yes
N11 CU3 N12 90.8(2) 1_555 1_555 1_555 yes
O1 CL1 O2 111.5(6) 1_555 1_555 1_555 yes
O1 CL1 O3 108.5(4) 1_555 1_555 1_555 yes
O1 CL1 O4 109.7(5) 1_555 1_555 1_555 yes
O2 CL1 O3 107.9(4) 1_555 1_555 1_555 yes
O2 CL1 O4 109.3(5) 1_555 1_555 1_555 yes
O3 CL1 O4 109.9(4) 1_555 1_555 1_555 yes
O5 CL2 O6 111.1(5) 1_555 1_555 1_555 yes
O5 CL2 O7 108.7(4) 1_555 1_555 1_555 yes
O5 CL2 O8 107.0(4) 1_555 1_555 1_555 yes
O6 CL2 O7 109.0(4) 1_555 1_555 1_555 yes
O6 CL2 O8 111.0(5) 1_555 1_555 1_555 yes
O7 CL2 O8 110.0(4) 1_555 1_555 1_555 yes
O9 CL3 O10 103.0(9) 1_555 1_555 1_555 yes
O9 CL3 O11 154(1) 1_555 1_555 1_555 yes
O9 CL3 O12 101.4(8) 1_555 1_555 1_555 yes
O9 CL3 O13 95.5(10) 1_555 1_555 1_555 yes
O10 CL3 O11 81.5(9) 1_555 1_555 1_555 yes
O10 CL3 O12 122.7(8) 1_555 1_555 1_555 yes
O10 CL3 O13 121.2(10) 1_555 1_555 1_555 yes
O11 CL3 O12 96.5(9) 1_555 1_555 1_555 yes
O11 CL3 O13 62.3(9) 1_555 1_555 1_555 yes
O12 CL3 O13 106.8(9) 1_555 1_555 1_555 yes
CL3 O11 O13 60(1) 1_555 1_555 1_555 yes
CL3 O13 O11 57(1) 1_555 1_555 1_555 yes
CU3 N1 C1 122.3(4) 2_556 1_555 1_555 yes
CU3 N1 C2 131.3(4) 2_556 1_555 1_555 yes
C1 N1 C2 105.2(5) 1_555 1_555 1_555 yes
CU1 N2 C1 146.3(4) 1_555 1_555 1_555 yes
CU1 N2 C3 108.6(4) 1_555 1_555 1_555 yes
C1 N2 C3 105.0(5) 1_555 1_555 1_555 yes
CU1 N3 C4 115.6(4) 1_555 1_555 1_555 yes
CU1 N3 C5 124.1(4) 1_555 1_555 1_555 yes
C4 N3 C5 120.3(6) 1_555 1_555 1_555 yes
CU1 N4 C7 123.3(5) 1_555 1_555 1_555 yes
CU1 N4 C11 119.1(5) 1_555 1_555 1_555 yes
C7 N4 C11 117.4(6) 1_555 1_555 1_555 yes
CU1 N5 C18 121.8(4) 1_555 1_555 1_555 yes
CU1 N5 C19 131.2(4) 1_555 1_555 1_555 yes
C18 N5 C19 106.7(5) 1_555 1_555 1_555 yes
CU2 N6 C18 142.9(4) 1_555 1_555 1_555 yes
CU2 N6 C20 109.9(4) 1_555 1_555 1_555 yes
C18 N6 C20 105.3(5) 1_555 1_555 1_555 yes
CU2 N7 C21 114.5(4) 1_555 1_555 1_555 yes
CU2 N7 C22 123.6(4) 1_555 1_555 1_555 yes
C21 N7 C22 121.9(5) 1_555 1_555 1_555 yes
CU2 N8 C24 121.9(4) 1_555 1_555 1_555 yes
CU2 N8 C28 119.2(4) 1_555 1_555 1_555 yes
C24 N8 C28 118.8(5) 1_555 1_555 1_555 yes
CU2 N9 C35 127.1(4) 1_555 1_555 1_555 yes
CU2 N9 C36 125.9(4) 1_555 1_555 1_555 yes
C35 N9 C36 106.3(5) 1_555 1_555 1_555 yes
CU3 N10 C35 145.4(4) 1_555 1_555 1_555 yes
CU3 N10 C37 109.0(3) 1_555 1_555 1_555 yes
C35 N10 C37 105.2(5) 1_555 1_555 1_555 yes
CU3 N11 C38 114.4(4) 1_555 1_555 1_555 yes
CU3 N11 C39 125.9(4) 1_555 1_555 1_555 yes
C38 N11 C39 119.7(5) 1_555 1_555 1_555 yes
CU3 N12 C41 124.5(4) 1_555 1_555 1_555 yes
CU3 N12 C45 116.0(5) 1_555 1_555 1_555 yes
C41 N12 C45 119.3(6) 1_555 1_555 1_555 yes
N1 C1 N2 112.8(5) 1_555 1_555 1_555 yes
N1 C1 C12 121.3(5) 1_555 1_555 1_555 yes
N2 C1 C12 126.0(5) 1_555 1_555 1_555 yes
N1 C2 C3 107.6(5) 1_555 1_555 1_555 yes
N1 C2 H1 125.9(6) 1_555 1_555 1_555 no
C3 C2 H1 126.5(6) 1_555 1_555 1_555 no
N2 C3 C2 109.4(5) 1_555 1_555 1_555 yes
N2 C3 C4 117.4(5) 1_555 1_555 1_555 yes
C2 C3 C4 133.1(6) 1_555 1_555 1_555 yes
N3 C4 C3 116.4(6) 1_555 1_555 1_555 yes
N3 C4 H2 121.9(6) 1_555 1_555 1_555 no
C3 C4 H2 121.7(6) 1_555 1_555 1_555 no
N3 C5 C6 109.3(6) 1_555 1_555 1_555 yes
N3 C5 H3 108.1(6) 1_555 1_555 1_555 no
N3 C5 H4 109.3(6) 1_555 1_555 1_555 no
C6 C5 H3 110.5(7) 1_555 1_555 1_555 no
C6 C5 H4 111.8(7) 1_555 1_555 1_555 no
H3 C5 H4 107.8(7) 1_555 1_555 1_555 no
C5 C6 C7 114.4(6) 1_555 1_555 1_555 yes
C5 C6 H5 107.7(7) 1_555 1_555 1_555 no
C5 C6 H6 107.6(7) 1_555 1_555 1_555 no
C7 C6 H5 109.0(7) 1_555 1_555 1_555 no
C7 C6 H6 109.7(8) 1_555 1_555 1_555 no
H5 C6 H6 108.3(7) 1_555 1_555 1_555 no
N4 C7 C6 119.3(6) 1_555 1_555 1_555 yes
N4 C7 C8 120.7(7) 1_555 1_555 1_555 yes
C6 C7 C8 120.0(7) 1_555 1_555 1_555 yes
C7 C8 C9 120.8(8) 1_555 1_555 1_555 yes
C7 C8 H7 119.5(9) 1_555 1_555 1_555 no
C9 C8 H7 119.6(9) 1_555 1_555 1_555 no
C8 C9 C10 119.1(8) 1_555 1_555 1_555 yes
C8 C9 H8 120(1) 1_555 1_555 1_555 no
C10 C9 H8 120(1) 1_555 1_555 1_555 no
C9 C10 C11 118.9(9) 1_555 1_555 1_555 yes
C9 C10 H9 121.0(9) 1_555 1_555 1_555 no
C11 C10 H9 120(1) 1_555 1_555 1_555 no
N4 C11 C10 122.9(8) 1_555 1_555 1_555 yes
N4 C11 H10 117.8(7) 1_555 1_555 1_555 no
C10 C11 H10 119.3(8) 1_555 1_555 1_555 no
C1 C12 C13 117.9(6) 1_555 1_555 1_555 yes
C1 C12 C17 121.9(6) 1_555 1_555 1_555 yes
C13 C12 C17 120.1(6) 1_555 1_555 1_555 yes
C12 C13 C14 119.0(7) 1_555 1_555 1_555 yes
C12 C13 H11 120.8(7) 1_555 1_555 1_555 no
C14 C13 H11 120.2(7) 1_555 1_555 1_555 no
C13 C14 C15 120.3(8) 1_555 1_555 1_555 yes
C13 C14 H12 120.5(10) 1_555 1_555 1_555 no
C15 C14 H12 119.2(8) 1_555 1_555 1_555 no
C14 C15 C16 121.2(7) 1_555 1_555 1_555 yes
C14 C15 H13 119.8(10) 1_555 1_555 1_555 no
C16 C15 H13 118(1) 1_555 1_555 1_555 no
C15 C16 C17 119.9(8) 1_555 1_555 1_555 yes
C15 C16 H14 119.3(8) 1_555 1_555 1_555 no
C17 C16 H14 120.9(10) 1_555 1_555 1_555 no
C12 C17 C16 119.5(7) 1_555 1_555 1_555 yes
C12 C17 H15 119.9(6) 1_555 1_555 1_555 no
C16 C17 H15 120.6(7) 1_555 1_555 1_555 no
N5 C18 N6 111.3(5) 1_555 1_555 1_555 yes
N5 C18 C29 121.9(5) 1_555 1_555 1_555 yes
N6 C18 C29 126.6(5) 1_555 1_555 1_555 yes
N5 C19 C20 107.8(5) 1_555 1_555 1_555 yes
N5 C19 H16 126.6(6) 1_555 1_555 1_555 no
C20 C19 H16 125.6(6) 1_555 1_555 1_555 no
N6 C20 C19 108.9(5) 1_555 1_555 1_555 yes
N6 C20 C21 116.2(5) 1_555 1_555 1_555 yes
C19 C20 C21 134.9(6) 1_555 1_555 1_555 yes
N7 C21 C20 116.5(5) 1_555 1_555 1_555 yes
N7 C21 H17 121.3(6) 1_555 1_555 1_555 no
C20 C21 H17 122.2(6) 1_555 1_555 1_555 no
N7 C22 C23 108.9(6) 1_555 1_555 1_555 yes
N7 C22 H18 109.5(7) 1_555 1_555 1_555 no
N7 C22 H19 108.4(6) 1_555 1_555 1_555 no
C23 C22 H18 110.0(6) 1_555 1_555 1_555 no
C23 C22 H19 109.7(7) 1_555 1_555 1_555 no
H18 C22 H19 110.3(7) 1_555 1_555 1_555 no
C22 C23 C24 113.3(6) 1_555 1_555 1_555 yes
C22 C23 H20 108.3(7) 1_555 1_555 1_555 no
C22 C23 H21 109.0(6) 1_555 1_555 1_555 no
C24 C23 H20 109.2(6) 1_555 1_555 1_555 no
C24 C23 H21 109.1(7) 1_555 1_555 1_555 no
H20 C23 H21 107.8(7) 1_555 1_555 1_555 no
N8 C24 C23 118.5(6) 1_555 1_555 1_555 yes
N8 C24 C25 119.2(7) 1_555 1_555 1_555 yes
C23 C24 C25 122.2(7) 1_555 1_555 1_555 yes
C24 C25 C26 120.7(8) 1_555 1_555 1_555 yes
C24 C25 H22 118.0(8) 1_555 1_555 1_555 no
C26 C25 H22 121.3(8) 1_555 1_555 1_555 no
C25 C26 C27 119.0(7) 1_555 1_555 1_555 yes
C25 C26 H23 116.4(9) 1_555 1_555 1_555 no
C27 C26 H23 124.6(9) 1_555 1_555 1_555 no
C26 C27 C28 119.0(7) 1_555 1_555 1_555 yes
C26 C27 H24 119.1(8) 1_555 1_555 1_555 no
C28 C27 H24 121.8(9) 1_555 1_555 1_555 no
N8 C28 C27 123.3(7) 1_555 1_555 1_555 yes
N8 C28 H25 117.8(6) 1_555 1_555 1_555 no
C27 C28 H25 118.9(7) 1_555 1_555 1_555 no
C18 C29 C30 121.6(6) 1_555 1_555 1_555 yes
C18 C29 C34 120.5(5) 1_555 1_555 1_555 yes
C30 C29 C34 117.8(6) 1_555 1_555 1_555 yes
C29 C30 C31 121.9(7) 1_555 1_555 1_555 yes
C29 C30 H26 118.2(7) 1_555 1_555 1_555 no
C31 C30 H26 119.9(7) 1_555 1_555 1_555 no
C30 C31 C32 119.6(8) 1_555 1_555 1_555 yes
C30 C31 H27 121.6(9) 1_555 1_555 1_555 no
C32 C31 H27 118.8(9) 1_555 1_555 1_555 no
C31 C32 C33 119.8(7) 1_555 1_555 1_555 yes
C31 C32 H28 120(1) 1_555 1_555 1_555 no
C33 C32 H28 119(1) 1_555 1_555 1_555 no
C32 C33 C34 120.9(7) 1_555 1_555 1_555 yes
C32 C33 H29 119.5(8) 1_555 1_555 1_555 no
C34 C33 H29 119.6(9) 1_555 1_555 1_555 no
C29 C34 C33 120.0(6) 1_555 1_555 1_555 yes
C29 C34 H30 119.0(6) 1_555 1_555 1_555 no
C33 C34 H30 121.0(7) 1_555 1_555 1_555 no
N9 C35 N10 111.3(5) 1_555 1_555 1_555 yes
N9 C35 C46 120.9(5) 1_555 1_555 1_555 yes
N10 C35 C46 127.7(5) 1_555 1_555 1_555 yes
N9 C36 C37 108.4(5) 1_555 1_555 1_555 yes
N9 C36 H31 125.3(6) 1_555 1_555 1_555 no
C37 C36 H31 126.3(6) 1_555 1_555 1_555 no
N10 C37 C36 108.8(5) 1_555 1_555 1_555 yes
N10 C37 C38 116.6(5) 1_555 1_555 1_555 yes
C36 C37 C38 134.6(6) 1_555 1_555 1_555 yes
N11 C38 C37 117.8(5) 1_555 1_555 1_555 yes
N11 C38 H32 120.4(6) 1_555 1_555 1_555 no
C37 C38 H32 121.8(6) 1_555 1_555 1_555 no
N11 C39 C40 110.5(6) 1_555 1_555 1_555 yes
N11 C39 H33 109.2(6) 1_555 1_555 1_555 no
N11 C39 H34 110.8(7) 1_555 1_555 1_555 no
C40 C39 H33 108.1(7) 1_555 1_555 1_555 no
C40 C39 H34 108.9(6) 1_555 1_555 1_555 no
H33 C39 H34 109.4(7) 1_555 1_555 1_555 no
C39 C40 C41 113.0(6) 1_555 1_555 1_555 yes
C39 C40 H35 109.1(7) 1_555 1_555 1_555 no
C39 C40 H36 109.6(7) 1_555 1_555 1_555 no
C41 C40 H35 108.4(7) 1_555 1_555 1_555 no
C41 C40 H36 108.7(7) 1_555 1_555 1_555 no
H35 C40 H36 107.9(7) 1_555 1_555 1_555 no
N12 C41 C40 118.1(6) 1_555 1_555 1_555 yes
N12 C41 C42 119.8(7) 1_555 1_555 1_555 yes
C40 C41 C42 122.1(7) 1_555 1_555 1_555 yes
C41 C42 C43 119.3(8) 1_555 1_555 1_555 yes
C41 C42 H37 119.8(9) 1_555 1_555 1_555 no
C43 C42 H37 120.9(8) 1_555 1_555 1_555 no
C42 C43 C44 120.6(7) 1_555 1_555 1_555 yes
C42 C43 H38 118(1) 1_555 1_555 1_555 no
C44 C43 H38 121(1) 1_555 1_555 1_555 no
C43 C44 C45 119.3(8) 1_555 1_555 1_555 yes
C43 C44 H39 121.6(9) 1_555 1_555 1_555 no
C45 C44 H39 119(1) 1_555 1_555 1_555 no
N12 C45 C44 121.7(8) 1_555 1_555 1_555 yes
N12 C45 H40 118.5(7) 1_555 1_555 1_555 no
C44 C45 H40 119.8(8) 1_555 1_555 1_555 no
C35 C46 C47 120.7(5) 1_555 1_555 1_555 yes
C35 C46 C51 120.3(5) 1_555 1_555 1_555 yes
C47 C46 C51 118.7(6) 1_555 1_555 1_555 yes
C46 C47 C48 119.7(7) 1_555 1_555 1_555 yes
C46 C47 H41 119.7(7) 1_555 1_555 1_555 no
C48 C47 H41 120.6(7) 1_555 1_555 1_555 no
C47 C48 C49 121.4(7) 1_555 1_555 1_555 yes
C47 C48 H42 119.5(9) 1_555 1_555 1_555 no
C49 C48 H42 119.1(8) 1_555 1_555 1_555 no
C48 C49 C50 120.4(7) 1_555 1_555 1_555 yes
C48 C49 H43 119(1) 1_555 1_555 1_555 no
C50 C49 H43 119(1) 1_555 1_555 1_555 no
C49 C50 C51 118.4(8) 1_555 1_555 1_555 yes
C49 C50 H44 120.6(9) 1_555 1_555 1_555 no
C51 C50 H44 120.9(10) 1_555 1_555 1_555 no
C46 C51 C50 121.4(7) 1_555 1_555 1_555 yes
C46 C51 H45 119.4(6) 1_555 1_555 1_555 no
C50 C51 H45 119.2(7) 1_555 1_555 1_555 no

loop_
_geom_bond_atom_site_label_1
_geom_bond_atom_site_label_2
_geom_bond_distance
_geom_bond_site_symmetry_1
_geom_bond_site_symmetry_2
_geom_bond_publ_flag
CU1 N2 2.052(5) 1_555 1_555 yes
CU1 N3 1.977(5) 1_555 1_555 yes
CU1 N4 2.103(5) 1_555 1_555 yes
CU1 N5 1.976(5) 1_555 1_555 yes
CU2 N6 2.011(5) 1_555 1_555 yes
CU2 N7 1.983(5) 1_555 1_555 yes
CU2 N8 2.050(5) 1_555 1_555 yes
CU2 N9 1.963(5) 1_555 1_555 yes
CU3 N1 1.975(5) 1_555 2_556 yes
CU3 N10 2.028(5) 1_555 1_555 yes
CU3 N11 1.981(5) 1_555 1_555 yes
CU3 N12 2.024(5) 1_555 1_555 yes
CL1 O1 1.388(6) 1_555 1_555 yes
CL1 O2 1.416(7) 1_555 1_555 yes
CL1 O3 1.449(5) 1_555 1_555 yes
CL1 O4 1.416(6) 1_555 1_555 yes
CL2 O5 1.431(6) 1_555 1_555 yes
CL2 O6 1.409(6) 1_555 1_555 yes
CL2 O7 1.438(5) 1_555 1_555 yes
CL2 O8 1.423(6) 1_555 1_555 yes
CL3 O9 1.39(2) 1_555 1_555 yes
CL3 O10 1.33(1) 1_555 1_555 yes
CL3 O11 1.41(2) 1_555 1_555 yes
CL3 O12 1.39(1) 1_555 1_555 yes
CL3 O13 1.46(2) 1_555 1_555 yes
O11 O13 1.48(2) 1_555 1_555 yes
N1 C1 1.362(7) 1_555 1_555 yes
N1 C2 1.381(8) 1_555 1_555 yes
N2 C1 1.326(7) 1_555 1_555 yes
N2 C3 1.383(8) 1_555 1_555 yes
N3 C4 1.281(8) 1_555 1_555 yes
N3 C5 1.474(8) 1_555 1_555 yes
N4 C7 1.362(9) 1_555 1_555 yes
N4 C11 1.357(9) 1_555 1_555 yes
N5 C18 1.348(7) 1_555 1_555 yes
N5 C19 1.354(8) 1_555 1_555 yes
N6 C18 1.353(7) 1_555 1_555 yes
N6 C20 1.366(7) 1_555 1_555 yes
N7 C21 1.281(8) 1_555 1_555 yes
N7 C22 1.465(8) 1_555 1_555 yes
N8 C24 1.360(8) 1_555 1_555 yes
N8 C28 1.342(8) 1_555 1_555 yes
N9 C35 1.364(7) 1_555 1_555 yes
N9 C36 1.360(7) 1_555 1_555 yes
N10 C35 1.337(7) 1_555 1_555 yes
N10 C37 1.393(7) 1_555 1_555 yes
N11 C38 1.278(8) 1_555 1_555 yes
N11 C39 1.456(8) 1_555 1_555 yes
N12 C41 1.363(9) 1_555 1_555 yes
N12 C45 1.347(9) 1_555 1_555 yes
C1 C12 1.478(8) 1_555 1_555 yes
C2 C3 1.361(9) 1_555 1_555 yes
C3 C4 1.434(9) 1_555 1_555 yes
C5 C6 1.50(1) 1_555 1_555 yes
C6 C7 1.48(1) 1_555 1_555 yes
C7 C8 1.38(1) 1_555 1_555 yes
C8 C9 1.36(1) 1_555 1_555 yes
C9 C10 1.37(1) 1_555 1_555 yes
C10 C11 1.37(1) 1_555 1_555 yes
C12 C13 1.414(9) 1_555 1_555 yes
C12 C17 1.385(9) 1_555 1_555 yes
C13 C14 1.38(1) 1_555 1_555 yes
C14 C15 1.37(1) 1_555 1_555 yes
C15 C16 1.38(1) 1_555 1_555 yes
C16 C17 1.39(1) 1_555 1_555 yes
C18 C29 1.464(8) 1_555 1_555 yes
C19 C20 1.376(8) 1_555 1_555 yes
C20 C21 1.427(9) 1_555 1_555 yes
C22 C23 1.52(1) 1_555 1_555 yes
C23 C24 1.48(1) 1_555 1_555 yes
C24 C25 1.392(10) 1_555 1_555 yes
C25 C26 1.39(1) 1_555 1_555 yes
C26 C27 1.35(1) 1_555 1_555 yes
C27 C28 1.372(10) 1_555 1_555 yes
C29 C30 1.385(9) 1_555 1_555 yes
C29 C34 1.404(9) 1_555 1_555 yes
C30 C31 1.37(1) 1_555 1_555 yes
C31 C32 1.37(1) 1_555 1_555 yes
C32 C33 1.39(1) 1_555 1_555 yes
C33 C34 1.365(10) 1_555 1_555 yes
C35 C46 1.467(8) 1_555 1_555 yes
C36 C37 1.351(8) 1_555 1_555 yes
C37 C38 1.415(8) 1_555 1_555 yes
C39 C40 1.52(1) 1_555 1_555 yes
C40 C41 1.49(1) 1_555 1_555 yes
C41 C42 1.395(10) 1_555 1_555 yes
C42 C43 1.38(1) 1_555 1_555 yes
C43 C44 1.33(1) 1_555 1_555 yes
C44 C45 1.39(1) 1_555 1_555 yes
C46 C47 1.393(9) 1_555 1_555 yes
C46 C51 1.403(9) 1_555 1_555 yes
C47 C48 1.37(1) 1_555 1_555 yes
C48 C49 1.38(1) 1_555 1_555 yes
C49 C50 1.38(1) 1_555 1_555 yes
C50 C51 1.39(1) 1_555 1_555 yes
